data_2300247
loop_
_publ_author_name
'Fortes, A. D.'
'Wood, I. G.'
'Vo\<cadlo, L.'
'Knight, K. S.'
'Marshall, W. G.'
'Tucker, M. G.'
'Fernandez-Alonso, F.'

_publ_section_title
;
 Phase behaviour and thermoelastic properties of perdeuterated ammonia
 hydrate and ice polymorphs from 0 to 2GPa
;
_journal_issue 5
_journal_name_full 'Journal of Applied Crystallography'
_journal_page_first 846
_journal_page_last 866
_journal_paper_doi 10.1107/S0021889809027897
_journal_volume 42
_journal_year 2009
_chemical_formula_sum ?
_chemical_formula_weight ?
_space_group_IT_number 14
_symmetry_cell_setting monoclinic
_symmetry_space_group_name_Hall '-P 2yn'
_symmetry_space_group_name_H-M 'P 1 21/n 1'
_cell_angle_alpha 90.0
_cell_angle_beta 102.1043(10)
_cell_angle_gamma 90.0
_cell_formula_units_Z 2
_cell_length_a 7.78366(9)
_cell_length_b 6.72568(7)
_cell_length_c 6.07443(8)
_cell_volume 310.929(6)
_pd_block_id 2009-09-03T13:24|G25904_913_AL_ICEIX_phase1|Fortes||
_pd_phase_name 'ADH II'
_cod_data_source_file ks5224.cif
_cod_data_source_block G25904_913_AL_ICEIX_phase_1
_cod_original_cell_volume 310.929(4)
_cod_original_sg_symbol_H-M 'P 21/n'
_cod_database_code 2300247

loop_
_symmetry_equiv_pos_site_id
_symmetry_equiv_pos_as_xyz
1 +x,+y,+z
2 -x+1/2,+y+1/2,-z+1/2
-1 -x,-y,-z
-2 +x+1/2,-y+1/2,+z+1/2

loop_
_atom_site_type_symbol
_atom_site_label
_atom_site_fract_x
_atom_site_fract_y
_atom_site_fract_z
_atom_site_U_iso_or_equiv
_atom_site_thermal_displace_type
_atom_site_occupancy
_atom_site_calc_flag
. dummy 0.0 0.0 0.0 0.025 Uiso . dum

loop_
_atom_type.symbol
.

loop_
_pd_block_diffractogram_id
2009-09-03T13:24|G25904_913_AL_ICEIX_H_01|Fortes|HRPD
2009-09-03T13:24|G25904_913_AL_ICEIX_H_02|Fortes|HRPD

loop_
_cod_changelog_entry_id
_cod_changelog_entry_author
_cod_changelog_entry_date
_cod_changelog_entry_text
1 'Vaitkus, Antanas' 2025-01-23T17:32:11+02:00
;
 Explicitly marked the 'dummy' atom site as a dummy site to avoid
 misidentifying it as a deuterium atom site. Set the '_chemical_formula_sum'
 and '_chemical_formula_weight' data item values to unknown.

 For a full discussion, see https://projects.ibt.lt/repositories/issues/1555.
;
